data_7228880
loop_
_publ_author_name
'Wei, Zhen'
'Zhang, Zong-Hui'
'Wang, Meng Meng'
'xu, ling'
'Liu, Bing'
'Jiao, Huan'

_publ_section_title
;
 Combination effect of ligand and ionic liquid components on the structure
 and property in manganese metal--organic frameworks
;
_journal_name_full CrystEngComm
_journal_paper_doi 10.1039/C7CE01216K
_journal_year 2017
_chemical_formula_moiety '0.5(C84 H48 Mn4 O30), C8 N3, C N, C7 N2'
_chemical_formula_sum 'C58 H24 Mn2 N6 O15'
_chemical_formula_weight 1154.71
_chemical_name_systematic
;
 ? 
;
_space_group_crystal_system monoclinic
_space_group_IT_number 12
_space_group_name_Hall '-C 2y'
_space_group_name_H-M_alt 'C 1 2/m 1'
_symmetry_space_group_name_Hall '-C 2y'
_symmetry_space_group_name_H-M 'C 1 2/m 1'
_atom_sites_solution_hydrogens geom
_atom_sites_solution_primary direct
_atom_sites_solution_secondary difmap
_audit_block_doi 10.5517/ccdc.csd.cc1p9mf1
_audit_creation_date 2017-06-24
_audit_creation_method
;
Olex2 1.2
(compiled 2017.03.28 svn.r3405 for OlexSys, GUI svn.r5335)
;
_audit_update_record
;
2017-06-26 deposited with the CCDC.
2017-08-08 downloaded from the CCDC.
;
_cell_angle_alpha 90.00
_cell_angle_beta 118.484(6)
_cell_angle_gamma 90.00
_cell_formula_units_Z 4
_cell_length_a 18.1583(12)
_cell_length_b 21.2584(12)
_cell_length_c 16.2295(8)
_cell_measurement_reflns_used 4899
_cell_measurement_temperature 293(2)
_cell_measurement_theta_max 26.5950
_cell_measurement_theta_min 3.3810
_cell_volume 5506.5(6)
_computing_cell_refinement 'CrystalClear (Rigaku Corp., 2002)'
_computing_data_collection 'CrystalClear (Rigaku Corp., 2002)'
_computing_data_reduction 'CrystalClear (Rigaku Corp., 2002)'
_computing_molecular_graphics 'Siemens SHELXTL^TM^ 5'
_computing_publication_material 'Siemens SHELXTL^TM^ 5'
_computing_structure_refinement 'Siemens SHELXTL^TM^ 5'
_computing_structure_solution 'Siemens SHELXTL^TM^ 5'
_diffrn_ambient_temperature 293(2)
_diffrn_measured_fraction_theta_full 0.993
_diffrn_measured_fraction_theta_max 0.993
_diffrn_measurement_device_type 'Rigaku Mercury CCD'
_diffrn_measurement_method \w
_diffrn_radiation_monochromator graphite
_diffrn_radiation_type MoK\a
_diffrn_radiation_wavelength 0.71073
_diffrn_reflns_av_R_equivalents 0.0671
_diffrn_reflns_av_unetI/netI 0.0540
_diffrn_reflns_limit_h_max 20
_diffrn_reflns_limit_h_min -21
_diffrn_reflns_limit_k_max 25
_diffrn_reflns_limit_k_min -25
_diffrn_reflns_limit_l_max 19
_diffrn_reflns_limit_l_min -19
_diffrn_reflns_number 25999
_diffrn_reflns_theta_full 25.02
_diffrn_reflns_theta_max 25.02
_diffrn_reflns_theta_min 3.47
_diffrn_source 'rotating-anode generator'
_exptl_absorpt_coefficient_mu 0.532
_exptl_absorpt_correction_T_max 1.00000
_exptl_absorpt_correction_T_min 0.86330
_exptl_absorpt_correction_type multi-scan
_exptl_absorpt_process_details 'Sphere (CrystalClear)'
_exptl_crystal_colour colorless
_exptl_crystal_density_diffrn 1.393
_exptl_crystal_density_method 'not measured'
_exptl_crystal_description block
_exptl_crystal_F_000 2336
_exptl_crystal_size_max 0.20
_exptl_crystal_size_mid 0.20
_exptl_crystal_size_min 0.10
_refine_diff_density_max 0.593
_refine_diff_density_min -0.476
_refine_diff_density_rms 0.094
_refine_ls_extinction_method none
_refine_ls_goodness_of_fit_ref 1.012
_refine_ls_hydrogen_treatment constr
_refine_ls_matrix_type full
_refine_ls_number_parameters 381
_refine_ls_number_reflns 4979
_refine_ls_number_restraints 11
_refine_ls_restrained_S_all 1.014
_refine_ls_R_factor_all 0.0920
_refine_ls_R_factor_gt 0.0614
_refine_ls_shift/su_max 0.048
_refine_ls_shift/su_mean 0.001
_refine_ls_structure_factor_coef Fsqd
_refine_ls_weighting_details 'calc w=1/[\s^2^(Fo^2^)+(0.1028P)^2^+6.5465P] where P=(Fo^2^+2Fc^2^)/3'
_refine_ls_weighting_scheme calc
_refine_ls_wR_factor_gt 0.1589
_refine_ls_wR_factor_ref 0.1872
_reflns_number_gt 3463
_reflns_number_total 4979
_reflns_threshold_expression >2sigma(I)
_cod_data_source_file c7ce01216k2.cif
_cod_data_source_block 12_CCDC2
_cod_database_code 7228880
_olex2_refinement_description
;
1. Fixed Uiso
 At 1.2 times of:
  All C(H) groups
2. Rigid bond restraints
 N2, C5
 with sigma for 1-2 distances of 0.008 and sigma for 1-3 distances of 0.004
 C11, C16
 with sigma for 1-2 distances of 0.01 and sigma for 1-3 distances of 0.005
 N1, C1
 with sigma for 1-2 distances of 0.004 and sigma for 1-3 distances of 0.002
 N1, C4
 with sigma for 1-2 distances of 0.002 and sigma for 1-3 distances of 0.001
 C6, C7
 with sigma for 1-2 distances of 0.01 and sigma for 1-3 distances of 0.005
 N42, C45
 with sigma for 1-2 distances of 0.002 and sigma for 1-3 distances of 0.001
 C41, C45
 with sigma for 1-2 distances of 0.006 and sigma for 1-3 distances of 0.003
 C46, C47
 with sigma for 1-2 distances of 0.002 and sigma for 1-3 distances of 0.001
 C11, C12
 with sigma for 1-2 distances of 0.02 and sigma for 1-3 distances of 0.01
 N42, C46
 with sigma for 1-2 distances of 0.004 and sigma for 1-3 distances of 0.002
 O22, C27
 with sigma for 1-2 distances of 0.01 and sigma for 1-3 distances of 0.005
3.a Aromatic/amide H refined with riding coordinates:
 C12(H12), C13(H13), C15(H15), C16(H16), C22(H22), C23(H23), C25(H25),
 C26(H26), C32(H32), C33(H33), C35(H35), C36(H36)
;
_olex2_submission_special_instructions 'No special instructions were received'

loop_
_space_group_symop_id
_space_group_symop_operation_xyz
1 'x, y, z'
2 '-x, y, -z'
3 'x+1/2, y+1/2, z'
4 '-x+1/2, y+1/2, -z'
5 '-x, -y, -z'
6 'x, -y, z'
7 '-x+1/2, -y+1/2, -z'
8 'x+1/2, -y+1/2, z'

loop_
_atom_site_label
_atom_site_type_symbol
_atom_site_fract_x
_atom_site_fract_y
_atom_site_fract_z
_atom_site_U_iso_or_equiv
_atom_site_adp_type
_atom_site_occupancy
_atom_site_calc_flag
_atom_site_site_symmetry_order
_atom_site_refinement_flags_posn
_atom_site_refinement_flags_adp
_atom_site_refinement_flags_occupancy
Mn1 Mn 0.387454(11) 0.258618(11) 0.485693(12) 0.03316(7) Uani 1 d 1 . . .
O11 O 0.30898(6) 0.18967(6) 0.38997(7) 0.0540(4) Uani 1 d 1 . . .
O12 O 0.19658(6) 0.13583(7) 0.36419(6) 0.0587(4) Uani 1 d 1 . . .
O21 O -0.02374(5) 0.18192(6) -0.40477(6) 0.0453(3) Uani 1 d 1 . . .
O22 O 0.10874(5) 0.18904(6) -0.37606(6) 0.0471(3) Uani 1 d 1 . U .
C11 C 0.22115(8) 0.15482(8) 0.23641(9) 0.0373(4) Uani 1 d 1 . U .
C12 C 0.26681(8) 0.18580(8) 0.20178(9) 0.0418(5) Uani 1 d 1 . U .
H12 H 0.3146 0.2080 0.2424 0.050 Uiso 1 calc 1 R . .
C13 C 0.24224(8) 0.18435(8) 0.10663(10) 0.0436(5) Uani 1 d 1 . . .
H13 H 0.2741 0.2052 0.0843 0.052 Uiso 1 calc 1 R . .
C14 C 0.17105(8) 0.15230(8) 0.04478(9) 0.0402(5) Uani 1 d 1 . . .
C15 C 0.12773(9) 0.11867(9) 0.08138(9) 0.0466(5) Uani 1 d 1 . . .
H15 H 0.0815 0.0948 0.0415 0.056 Uiso 1 calc 1 R . .
C16 C 0.15207(8) 0.12016(9) 0.17528(9) 0.0439(5) Uani 1 d 1 . U .
H16 H 0.1218 0.0976 0.1982 0.053 Uiso 1 calc 1 R . .
C17 C 0.24334(8) 0.16084(8) 0.33800(9) 0.0395(5) Uani 1 d 1 . . .
C21 C 0.08316(8) 0.16870(7) -0.25033(9) 0.0342(4) Uani 1 d 1 . . .
C22 C 0.16754(8) 0.16238(9) -0.18893(9) 0.0452(5) Uani 1 d 1 . . .
H22 H 0.2057 0.1628 -0.2118 0.054 Uiso 1 calc 1 R . .
C23 C 0.19590(8) 0.15548(9) -0.09410(10) 0.0481(5) Uani 1 d 1 . . .
H23 H 0.2530 0.1507 -0.0540 0.058 Uiso 1 calc 1 R . .
C24 C 0.14106(8) 0.15560(8) -0.05749(9) 0.0391(5) Uani 1 d 1 . . .
C25 C 0.05588(8) 0.16072(9) -0.12017(9) 0.0452(5) Uani 1 d 1 . . .
H25 H 0.0174 0.1597 -0.0977 0.054 Uiso 1 calc 1 R . .
C26 C 0.02781(8) 0.16728(8) -0.21440(9) 0.0395(5) Uani 1 d 1 . . .
H26 H -0.0294 0.1708 -0.2549 0.047 Uiso 1 calc 1 R . .
C27 C 0.05362(8) 0.18064(7) -0.35199(9) 0.0354(4) Uani 1 d 1 . U .
O31 O 0.38816(5) 0.20524(6) 0.60371(6) 0.0447(3) Uani 1 d 1 . . .
O32 O 0.50916(6) 0.15501(6) 0.65430(6) 0.0541(4) Uani 1 d 1 . . .
C31 C 0.46404(8) 0.17866(7) 0.76476(9) 0.0363(4) Uani 1 d 1 . . .
C32 C 0.40302(8) 0.19906(8) 0.78589(9) 0.0437(5) Uani 1 d 1 . . .
H32 H 0.3517 0.2124 0.7377 0.052 Uiso 1 calc 1 R . .
C33 C 0.41638(8) 0.20009(9) 0.87683(9) 0.0450(5) Uani 1 d 1 . . .
H33 H 0.3738 0.2138 0.8888 0.054 Uiso 1 calc 1 R . .
C34 C 0.49190(8) 0.18113(8) 0.95074(9) 0.0389(5) Uani 1 d 1 . . .
C35 C 0.55295(8) 0.16018(9) 0.92882(9) 0.0482(5) Uani 1 d 1 . . .
H35 H 0.6041 0.1463 0.9767 0.058 Uiso 1 calc 1 R . .
C36 C 0.53947(8) 0.15946(9) 0.83801(9) 0.0462(5) Uani 1 d 1 . . .
H36 H 0.5819 0.1458 0.8257 0.055 Uiso 1 calc 1 R . .
C37 C 0.45297(8) 0.17918(8) 0.66696(9) 0.0383(4) Uani 1 d 1 . . .
N1 N 0.37128(10) 0.03119(14) 0.46500(13) 0.1366(13) Uani 1 d 1 . U .
N2 N 0.39727(12) 0.0000 0.35628(15) 0.0639(8) Uani 1 d 2 S TU P
C1 C 0.38746(12) 0.05279(11) 0.39750(16) 0.0849(8) Uani 1 d 1 . U .
C4 C 0.3559(2) 0.0501(2) 0.5387(2) 0.1848(13) Uani 1 d 1 . U .
C5 C 0.41311(19) 0.0000 0.2735(2) 0.1029(14) Uani 1 d 2 S TU P
C6 C 0.32940(19) 0.0000 0.1853(2) 0.0826(11) Uani 1 d 2 S TU P
C7 C 0.3459(3) 0.0000 0.1004(3) 0.1218(16) Uani 1 d 2 S TU P
C8 C 0.2627(3) 0.0000 0.0080(3) 0.135(2) Uani 1 d 2 S T P
N41 N 0.3049(4) 0.0000 0.7528(5) 0.380(7) Uani 1 d 2 S T P
N42 N 0.12346(19) 0.04917(16) 0.5385(2) 0.1915(12) Uani 1 d 1 . U .
C41 C 0.1850(5) 0.0376(3) 0.6797(4) 0.458(4) Uani 1 d 1 . U .
C44 C 0.4035(4) 0.0000 0.8343(7) 0.268(5) Uani 1 d 2 S T P
C45 C 0.1372(2) 0.0000 0.5822(3) 0.1226(11) Uani 1 d 2 S TU P
C47 C 0.09631(17) 0.0000 0.4327(2) 0.0791(10) Uani 1 d 2 S TU P
C48 C 0.0658(4) 0.0000 0.3383(5) 0.281(6) Uani 1 d 2 S T P
O1W O 0.5000 0.20184(7) 0.5000 0.0357(4) Uani 1 d 2 S T P
O2W O 0.28518(5) 0.31736(5) 0.47536(6) 0.0426(3) Uani 1 d 1 . . .
C46 C 0.1074(2) 0.05262(17) 0.4668(3) 0.1664(12) Uani 1 d 1 . U .

loop_
_atom_site_aniso_label
_atom_site_aniso_U_11
_atom_site_aniso_U_22
_atom_site_aniso_U_33
_atom_site_aniso_U_23
_atom_site_aniso_U_13
_atom_site_aniso_U_12
Mn1 0.03346(9) 0.04454(13) 0.02337(8) 0.00014(8) 0.01508(6) -0.00079(9)
O11 0.0593(5) 0.0657(8) 0.0336(4) -0.0124(5) 0.0193(4) -0.0144(5)
O12 0.0626(5) 0.0855(9) 0.0383(4) -0.0131(5) 0.0324(3) -0.0137(6)
O21 0.0405(4) 0.0579(7) 0.0344(4) 0.0100(5) 0.0154(3) 0.0010(5)
O22 0.0454(4) 0.0647(7) 0.0376(4) 0.0134(5) 0.0250(3) 0.0044(5)
C11 0.0387(6) 0.0436(9) 0.0317(6) -0.0021(6) 0.0185(4) 0.0018(6)
C12 0.0406(6) 0.0486(9) 0.0312(6) -0.0043(6) 0.0132(5) -0.0054(7)
C13 0.0425(6) 0.0553(10) 0.0358(6) 0.0040(7) 0.0209(5) -0.0039(7)
C14 0.0373(6) 0.0532(10) 0.0300(6) 0.0000(6) 0.0160(4) 0.0032(7)
C15 0.0422(6) 0.0615(11) 0.0350(6) -0.0051(7) 0.0175(5) -0.0076(7)
C16 0.0439(6) 0.0604(10) 0.0310(6) 0.0006(7) 0.0210(4) -0.0037(7)
C17 0.0393(6) 0.0476(9) 0.0309(6) -0.0054(6) 0.0162(4) 0.0048(6)
C21 0.0395(6) 0.0354(8) 0.0300(6) 0.0026(6) 0.0183(4) 0.0004(6)
C22 0.0396(6) 0.0653(11) 0.0344(6) 0.0056(7) 0.0207(4) 0.0053(7)
C23 0.0335(6) 0.0736(12) 0.0351(6) 0.0109(7) 0.0147(5) 0.0059(7)
C24 0.0419(6) 0.0445(9) 0.0309(6) 0.0007(6) 0.0175(4) -0.0031(7)
C25 0.0375(6) 0.0668(11) 0.0349(6) 0.0019(7) 0.0201(4) 0.0004(7)
C26 0.0327(6) 0.0539(10) 0.0291(6) 0.0009(6) 0.0126(4) 0.0004(6)
C27 0.0412(6) 0.0332(8) 0.0320(6) 0.0047(6) 0.0177(4) 0.0048(6)
O31 0.0408(4) 0.0657(7) 0.0299(4) 0.0102(5) 0.0187(3) 0.0021(5)
O32 0.0618(5) 0.0748(8) 0.0370(4) 0.0145(5) 0.0326(3) 0.0209(5)
C31 0.0421(6) 0.0367(8) 0.0343(6) 0.0020(6) 0.0216(4) -0.0013(6)
C32 0.0420(6) 0.0552(10) 0.0349(6) 0.0046(7) 0.0192(5) 0.0085(7)
C33 0.0408(6) 0.0620(11) 0.0372(6) 0.0034(7) 0.0227(4) 0.0116(7)
C34 0.0414(6) 0.0477(9) 0.0285(6) 0.0014(6) 0.0173(4) -0.0016(6)
C35 0.0389(6) 0.0744(12) 0.0319(6) 0.0079(7) 0.0173(5) 0.0109(8)
C36 0.0386(6) 0.0709(12) 0.0344(6) 0.0029(7) 0.0217(4) 0.0091(7)
C37 0.0410(6) 0.0430(9) 0.0330(6) 0.0055(6) 0.0194(4) -0.0036(6)
N1 0.0690(8) 0.234(4) 0.0872(6) -0.0330(10) 0.0216(5) 0.0139(11)
N2 0.0490(9) 0.0511(13) 0.0817(12) 0.000 0.0232(8) 0.000
C1 0.0586(10) 0.0709(14) 0.1004(11) -0.0255(10) 0.0180(8) 0.0095(10)
C4 0.2439(17) 0.176(3) 0.1452(9) -0.0570(14) 0.1016(8) 0.035(2)
C5 0.0947(16) 0.126(3) 0.1010(16) 0.000 0.0574(11) 0.000
C6 0.1029(17) 0.063(2) 0.0845(15) 0.000 0.0465(12) 0.000
C7 0.175(3) 0.102(3) 0.1072(18) 0.000 0.0823(15) 0.000
C8 0.200(4) 0.095(3) 0.106(3) 0.000 0.069(2) 0.000
N41 0.180(5) 0.655(19) 0.271(7) 0.000 0.080(4) 0.000
N42 0.228(2) 0.1092(11) 0.2833(12) 0.0220(9) 0.1590(15) 0.0076(19)
C41 0.739(8) 0.393(6) 0.318(3) -0.211(2) 0.314(3) -0.010(6)
C44 0.168(5) 0.180(7) 0.429(10) 0.000 0.120(5) 0.000
C45 0.1105(16) 0.1127(13) 0.1826(19) 0.000 0.1005(14) 0.000
C47 0.0699(14) 0.0647(9) 0.0966(17) 0.000 0.0349(12) 0.000
C48 0.179(5) 0.478(16) 0.170(5) 0.000 0.071(4) 0.000
O1W 0.0372(5) 0.0472(9) 0.0280(5) 0.000 0.0197(4) 0.000
O2W 0.0414(4) 0.0567(7) 0.0372(4) 0.0022(4) 0.0248(3) 0.0057(5)
C46 0.179(2) 0.0900(10) 0.2638(14) -0.0588(11) 0.1325(16) -0.0245(19)

loop_
_atom_type_symbol
_atom_type_description
_atom_type_scat_dispersion_real
_atom_type_scat_dispersion_imag
_atom_type_scat_source
C C 0.0033 0.0016 'International Tables Vol C Tables 4.2.6.8 and 6.1.1.4'
H H 0.0000 0.0000 'International Tables Vol C Tables 4.2.6.8 and 6.1.1.4'
N N 0.0061 0.0033 'International Tables Vol C Tables 4.2.6.8 and 6.1.1.4'
O O 0.0106 0.0060 'International Tables Vol C Tables 4.2.6.8 and 6.1.1.4'
Mn Mn 0.3368 0.7283 'International Tables Vol C Tables 4.2.6.8 and 6.1.1.4'

loop_
_geom_angle_atom_site_label_1
_geom_angle_atom_site_label_2
_geom_angle_atom_site_label_3
_geom_angle
_geom_angle_site_symmetry_1
_geom_angle_site_symmetry_3
O11 Mn1 O21 172.17(4) . 8_556
O11 Mn1 O22 91.57(4) . 7
O11 Mn1 O31 90.24(4) . .
O11 Mn1 O1W 88.00(4) . .
O11 Mn1 O2W 95.15(4) . .
O21 Mn1 O31 83.90(4) 8_556 .
O21 Mn1 O1W 86.84(4) 8_556 .
O21 Mn1 O2W 90.13(4) 8_556 .
O22 Mn1 O21 94.20(4) 7 8_556
O22 Mn1 O31 177.90(3) 7 .
O22 Mn1 O1W 88.69(4) 7 .
O22 Mn1 O2W 90.13(4) 7 .
O31 Mn1 O1W 90.31(3) . .
O2W Mn1 O31 90.77(4) . .
O2W Mn1 O1W 176.66(4) . .
C17 O11 Mn1 158.47(12) . .
C27 O21 Mn1 137.25(11) . 8_454
C27 O22 Mn1 133.40(8) . 7
C12 C11 C16 118.72(13) . .
C12 C11 C17 120.65(12) . .
C16 C11 C17 120.57(15) . .
C11 C12 H12 119.7 . .
C11 C12 C13 120.57(13) . .
C13 C12 H12 119.7 . .
C12 C13 H13 119.6 . .
C14 C13 C12 120.84(16) . .
C14 C13 H13 119.6 . .
C13 C14 C15 117.92(13) . .
C13 C14 C24 120.52(15) . .
C15 C14 C24 121.54(12) . .
C14 C15 H15 119.5 . .
C16 C15 C14 121.06(14) . .
C16 C15 H15 119.5 . .
C11 C16 H16 119.6 . .
C15 C16 C11 120.75(16) . .
C15 C16 H16 119.6 . .
O11 C17 C11 116.99(15) . .
O12 C17 O11 124.87(14) . .
O12 C17 C11 118.12(12) . .
C22 C21 C27 120.31(14) . .
C26 C21 C22 118.28(13) . .
C26 C21 C27 121.31(11) . .
C21 C22 H22 119.6 . .
C23 C22 C21 120.79(16) . .
C23 C22 H22 119.6 . .
C22 C23 H23 119.4 . .
C22 C23 C24 121.19(12) . .
C24 C23 H23 119.4 . .
C23 C24 C14 121.78(11) . .
C23 C24 C25 117.60(13) . .
C25 C24 C14 120.60(15) . .
C24 C25 H25 119.5 . .
C26 C25 C24 121.08(16) . .
C26 C25 H25 119.5 . .
C21 C26 H26 119.5 . .
C25 C26 C21 121.01(12) . .
C25 C26 H26 119.5 . .
O21 C27 C21 117.08(14) . .
O22 C27 O21 126.13(13) . .
O22 C27 C21 116.79(11) . .
C37 O31 Mn1 123.04(10) . .
C32 C31 C36 117.70(14) . .
C32 C31 C37 122.88(11) . .
C36 C31 C37 119.37(14) . .
C31 C32 H32 119.3 . .
C31 C32 C33 121.37(12) . .
C33 C32 H32 119.3 . .
C32 C33 H33 119.3 . .
C32 C33 C34 121.33(15) . .
C34 C33 H33 119.3 . .
C33 C34 C34 122.71(17) . 2_657
C33 C34 C35 116.97(13) . .
C35 C34 C34 120.30(13) . 2_657
C34 C35 H35 119.3 . .
C36 C35 C34 121.50(12) . .
C36 C35 H35 119.3 . .
C31 C36 H36 119.4 . .
C35 C36 C31 121.13(16) . .
C35 C36 H36 119.4 . .
O31 C37 C31 117.74(14) . .
O32 C37 O31 124.55(14) . .
O32 C37 C31 117.69(11) . .
N1 N1 C1 109.99(16) 6 .
N1 N1 C4 106.6(2) 6 .
C1 N1 C4 143.4(3) . .
C1 N2 C1 111.1(3) 6 .
C1 N2 C5 124.44(15) 6 .
C1 N2 C5 124.44(15) . .
N1 C1 N2 104.5(2) . .
C6 C5 N2 108.2(3) . .
C5 C6 C7 108.1(3) . .
C8 C7 C6 110.6(4) . .
C45 N42 C47 86.9(3) . .
C46 N42 C45 124.8(4) . .
C46 N42 C47 38.1(2) . .
C41 C41 C45 60.2(3) 6 .
N42 C45 N42 117.9(5) 6 .
N42 C45 C41 90.6(3) . .
N42 C45 C41 149.6(4) . 6
N42 C45 C41 149.6(4) 6 .
N42 C45 C41 90.6(3) 6 6
N42 C45 C46 25.5(2) 6 6
N42 C45 C46 92.6(3) 6 .
N42 C45 C46 92.6(3) . 6
N42 C45 C46 25.5(2) . .
C41 C45 C41 59.6(5) . 6
C41 C45 C46 165.3(4) . 6
C41 C45 C46 114.7(3) 6 6
C41 C45 C46 165.3(4) 6 .
C41 C45 C46 114.7(3) . .
C46 C45 C46 67.2(3) 6 .
N42 C47 N42 68.2(2) . 6
C48 C47 N42 145.61(13) . 6
C48 C47 N42 145.61(13) . .
C46 C47 N42 32.3(2) . .
C46 C47 N42 32.3(2) 6 6
C46 C47 N42 100.5(3) . 6
C46 C47 N42 100.5(3) 6 .
C46 C47 C48 113.7(2) . .
C46 C47 C48 113.7(2) 6 .
C46 C47 C46 132.6(5) . 6
Mn1 O1W Mn1 116.32(7) 2_656 .
N42 C46 C45 29.7(2) . .
N42 C46 C47 109.5(4) . .
N42 C46 C46 86.0(3) . 6
C45 C46 C46 56.38(13) . 6
C47 C46 C45 80.0(3) . .
C47 C46 C46 23.7(2) . 6

loop_
_geom_bond_atom_site_label_1
_geom_bond_atom_site_label_2
_geom_bond_distance
_geom_bond_site_symmetry_2
Mn1 O11 2.1168(11) .
Mn1 O21 2.1504(10) 8_556
Mn1 O22 2.1275(11) 7
Mn1 O31 2.2210(11) .
Mn1 O1W 2.2880(8) .
Mn1 O2W 2.1770(11) .
O11 C17 1.2445(16) .
O12 C17 1.236(2) .
O21 Mn1 2.1504(10) 8_454
O21 C27 1.2491(15) .
O22 Mn1 2.1275(11) 7
O22 C27 1.249(2) .
C11 C12 1.372(2) .
C11 C16 1.3833(19) .
C11 C17 1.505(2) .
C12 H12 0.9300 .
C12 C13 1.388(2) .
C13 H13 0.9300 .
C13 C14 1.3802(19) .
C14 C15 1.389(2) .
C14 C24 1.481(2) .
C15 H15 0.9300 .
C15 C16 1.370(2) .
C16 H16 0.9300 .
C21 C22 1.3792(17) .
C21 C26 1.382(2) .
C21 C27 1.4934(19) .
C22 H22 0.9300 .
C22 C23 1.378(2) .
C23 H23 0.9300 .
C23 C24 1.382(2) .
C24 C25 1.3922(17) .
C25 H25 0.9300 .
C25 C26 1.369(2) .
C26 H26 0.9300 .
O31 C37 1.2623(15) .
O32 C37 1.244(2) .
C31 C32 1.377(2) .
C31 C36 1.3794(17) .
C31 C37 1.502(2) .
C32 H32 0.9300 .
C32 C33 1.377(2) .
C33 H33 0.9300 .
C33 C34 1.3831(17) .
C34 C34 1.481(3) 2_657
C34 C35 1.389(2) .
C35 H35 0.9300 .
C35 C36 1.374(2) .
C36 H36 0.9300 .
N1 N1 1.326(6) 6
N1 C1 1.343(4) .
N1 C4 1.410(5) .
N2 C1 1.361(3) .
N2 C1 1.361(3) 6
N2 C5 1.502(5) .
C5 C6 1.511(4) .
C6 C7 1.542(6) .
C7 C8 1.538(5) .
N41 C44 1.642(9) .
N42 C45 1.220(4) .
N42 C47 1.864(5) .
N42 C46 1.058(6) .
C41 C41 1.597(14) 6
C41 C45 1.608(6) .
C45 N42 1.220(4) 6
C45 C41 1.608(6) 6
C45 C46 2.020(6) 6
C45 C46 2.020(6) .
C47 N42 1.864(5) 6
C47 C48 1.358(8) .
C47 C46 1.222(4) .
C47 C46 1.222(4) 6
O1W Mn1 2.2880(8) 2_656
C46 C46 2.237(7) 6

loop_
_geom_torsion_atom_site_label_1
_geom_torsion_atom_site_label_2
_geom_torsion_atom_site_label_3
_geom_torsion_atom_site_label_4
_geom_torsion
_geom_torsion_site_symmetry_1
_geom_torsion_site_symmetry_4
Mn1 O11 C17 O12 -59.2(4) . .
Mn1 O11 C17 C11 122.5(3) . .
Mn1 O21 C27 O22 -46.3(2) 8_454 .
Mn1 O21 C27 C21 132.92(13) 8_454 .
Mn1 O22 C27 O21 28.6(2) 7 .
Mn1 O22 C27 C21 -150.65(10) 7 .
Mn1 O31 C37 O32 -33.9(2) . .
Mn1 O31 C37 C31 144.53(11) . .
O11 Mn1 O31 C37 113.23(12) . .
O11 Mn1 O1W Mn1 142.56(3) . 2_656
O21 Mn1 O11 C17 121.8(4) 8_556 .
O21 Mn1 O31 C37 -61.56(12) 8_556 .
O21 Mn1 O1W Mn1 -43.34(3) 8_556 2_656
O22 Mn1 O11 C17 -100.7(3) 7 .
O22 Mn1 O31 C37 -36.2(13) 7 .
O22 Mn1 O1W Mn1 50.94(3) 7 2_656
C11 C12 C13 C14 0.6(3) . .
C12 C11 C16 C15 -2.4(2) . .
C12 C11 C17 O11 -6.9(2) . .
C12 C11 C17 O12 174.70(15) . .
C12 C13 C14 C15 -3.7(3) . .
C12 C13 C14 C24 174.57(15) . .
C13 C14 C15 C16 3.7(3) . .
C13 C14 C24 C23 38.8(2) . .
C13 C14 C24 C25 -139.41(17) . .
C14 C15 C16 C11 -0.6(3) . .
C14 C24 C25 C26 176.37(16) . .
C15 C14 C24 C23 -143.05(18) . .
C15 C14 C24 C25 38.8(2) . .
C16 C11 C12 C13 2.4(2) . .
C16 C11 C17 O11 175.97(15) . .
C16 C11 C17 O12 -2.4(2) . .
C17 C11 C12 C13 -174.73(15) . .
C17 C11 C16 C15 174.73(15) . .
C21 C22 C23 C24 -1.0(3) . .
C22 C21 C26 C25 1.0(3) . .
C22 C21 C27 O21 175.58(15) . .
C22 C21 C27 O22 -5.1(2) . .
C22 C23 C24 C14 -176.04(17) . .
C22 C23 C24 C25 2.2(3) . .
C23 C24 C25 C26 -1.9(3) . .
C24 C14 C15 C16 -174.54(16) . .
C24 C25 C26 C21 0.3(3) . .
C26 C21 C22 C23 -0.7(3) . .
C26 C21 C27 O21 -8.2(2) . .
C26 C21 C27 O22 171.15(15) . .
C27 C21 C22 C23 175.71(16) . .
C27 C21 C26 C25 -175.37(15) . .
O31 Mn1 O11 C17 80.4(3) . .
O31 Mn1 O1W Mn1 -127.21(3) . 2_656
C31 C32 C33 C34 0.5(3) . .
C32 C31 C36 C35 0.5(3) . .
C32 C31 C37 O31 7.1(2) . .
C32 C31 C37 O32 -174.27(16) . .
C32 C33 C34 C34 -179.46(13) . 2_657
C32 C33 C34 C35 -0.9(3) . .
C33 C34 C35 C36 1.2(3) . .
C34 C34 C35 C36 179.75(14) 2_657 .
C34 C35 C36 C31 -1.0(3) . .
C36 C31 C32 C33 -0.3(3) . .
C36 C31 C37 O31 -170.11(15) . .
C36 C31 C37 O32 8.5(2) . .
C37 C31 C32 C33 -177.59(16) . .
C37 C31 C36 C35 177.94(16) . .
N1 N1 C1 N2 0.04(15) 6 .
N2 C5 C6 C7 180.0 . .
C1 N2 C1 N1 -0.1(3) 6 .
C1 N2 C5 C6 -88.59(18) . .
C1 N2 C5 C6 88.59(18) 6 .
C4 N1 C1 N2 177.9(3) . .
C5 N2 C1 N1 177.45(19) . .
C5 C6 C7 C8 180.0 . .
N42 C45 C46 N42 173.2(7) 6 .
N42 C45 C46 C47 -173.3(6) . .
N42 C45 C46 C47 -0.1(3) 6 .
N42 C45 C46 C46 -175.2(5) . 6
N42 C45 C46 C46 -2.1(2) 6 6
N42 C47 C46 N42 -3.5(4) 6 .
N42 C47 C46 C45 3.5(3) . .
N42 C47 C46 C45 0.1(2) 6 .
N42 C47 C46 C46 4.1(5) 6 6
N42 C47 C46 C46 7.6(9) . 6
C41 C41 C45 N42 -173.5(4) 6 .
C41 C41 C45 N42 -13.0(8) 6 6
C41 C41 C45 C46 -70.6(12) 6 6
C41 C41 C45 C46 -164.7(4) 6 .
C41 C45 C46 N42 -84.2(14) 6 .
C41 C45 C46 N42 -20.8(6) . .
C41 C45 C46 C47 102.5(13) 6 .
C41 C45 C46 C47 166.0(4) . .
C41 C45 C46 C46 100.5(13) 6 6
C41 C45 C46 C46 164.0(5) . 6
C45 N42 C47 N42 2.1(3) . 6
C45 N42 C47 C48 173.7(7) . .
C45 N42 C47 C46 0.1(4) . 6
C45 N42 C47 C46 -174.2(5) . .
C45 N42 C46 C47 7.1(6) . .
C45 N42 C46 C46 4.0(4) . 6
C47 N42 C45 N42 -3.4(5) . 6
C47 N42 C45 C41 154.4(10) . 6
C47 N42 C45 C41 165.6(4) . .
C47 N42 C45 C46 -0.1(2) . 6
C47 N42 C45 C46 4.4(4) . .
C47 N42 C46 C45 -7.1(6) . .
C47 N42 C46 C46 -3.1(3) . 6
C48 C47 C46 N42 172.6(5) . .
C48 C47 C46 C45 176.1(5) . .
C48 C47 C46 C46 -179.8(9) . 6
O1W Mn1 O11 C17 170.7(3) . .
O1W Mn1 O31 C37 25.23(12) . .
O2W Mn1 O11 C17 -10.4(3) . .
O2W Mn1 O31 C37 -151.61(12) . .
O2W Mn1 O1W Mn1 -18.4(5) . 2_656
C46 N42 C45 N42 -7.7(8) . 6
C46 N42 C45 C41 150.0(9) . 6
C46 N42 C45 C41 161.2(5) . .
C46 N42 C45 C46 -4.4(4) . 6
C46 N42 C47 N42 176.3(4) . 6
C46 N42 C47 C48 -12.1(8) . .
C46 N42 C47 C46 174.3(6) . 6
C46 C45 C46 N42 175.2(5) 6 .
C46 C45 C46 C47 2.0(3) 6 .
C46 C47 C46 N42 -7.6(9) 6 .
C46 C47 C46 C45 -4.1(6) 6 .
